data_7003537
loop_
_publ_author_name
'Chaudhuri, Phalguni'
'Wagner, Rita'
'Pieper, Ulrich'
'Biswas, Biplab'
'Weyherm\"uller, Thomas'

_publ_section_title
;
 Effect of the substituents on the spin coupling between
 iminosemiquinone \p-radicals mediated by diamagnetic metal ions: l.s.
 Co(iii) vs Ga(iii)
;
_journal_issue 10
_journal_name_full 'Dalton Transactions'
_journal_page_first 1286
_journal_page_last 1288
_journal_paper_doi 10.1039/b717004a
_journal_year 2008
_chemical_formula_sum 'C68 H92 Co N3 O9.5'
_chemical_formula_weight 1162.38
_chemical_name_systematic
;
?
;
_space_group_IT_number 14
_symmetry_cell_setting monoclinic
_symmetry_space_group_name_Hall '-P 2ybc'
_symmetry_space_group_name_H-M 'P 1 21/c 1'
_atom_sites_solution_hydrogens geom
_atom_sites_solution_primary direct
_atom_sites_solution_secondary difmap
_audit_creation_method SHELXL-97
_cell_angle_alpha 90.00
_cell_angle_beta 95.07(1)
_cell_angle_gamma 90.00
_cell_formula_units_Z 4
_cell_length_a 12.9603(6)
_cell_length_b 22.0793(12)
_cell_length_c 22.8771(12)
_cell_measurement_reflns_used 123864
_cell_measurement_temperature 100(2)
_cell_measurement_theta_max 27.88
_cell_measurement_theta_min 2.91
_cell_volume 6520.8(6)
_computing_cell_refinement 'DENZO, Nonius Collect Software'
_computing_data_collection 'DENZO, Nonius Collect Software'
_computing_data_reduction 'DENZO, Nonius Collect Software'
_computing_structure_refinement 'SHELXL-97 (Sheldrick, 1997)'
_computing_structure_solution 'SHELXS-97 (Sheldrick, 1990)'
_diffrn_ambient_temperature 100(2)
_diffrn_measured_fraction_theta_full 0.973
_diffrn_measured_fraction_theta_max 0.973
_diffrn_measurement_device_type 'Nonius Kappa-CCD'
_diffrn_measurement_method '929 images at 1 deg in \w and 6 sec.'
_diffrn_radiation_monochromator graphite
_diffrn_radiation_source 'rotating anode'
_diffrn_radiation_type MoK\a
_diffrn_radiation_wavelength 0.71073
_diffrn_reflns_av_R_equivalents 0.0443
_diffrn_reflns_av_sigmaI/netI 0.0277
_diffrn_reflns_limit_h_max 17
_diffrn_reflns_limit_h_min -17
_diffrn_reflns_limit_k_max 29
_diffrn_reflns_limit_k_min -29
_diffrn_reflns_limit_l_max 30
_diffrn_reflns_limit_l_min -30
_diffrn_reflns_number 108636
_diffrn_reflns_theta_full 27.86
_diffrn_reflns_theta_max 27.86
_diffrn_reflns_theta_min 2.93
_exptl_absorpt_coefficient_mu 0.320
_exptl_absorpt_correction_type none
_exptl_crystal_colour 'dark brown'
_exptl_crystal_density_diffrn 1.184
_exptl_crystal_density_method 'not measured'
_exptl_crystal_description 'opaque block'
_exptl_crystal_F_000 2496
_exptl_crystal_size_max 0.22
_exptl_crystal_size_mid 0.13
_exptl_crystal_size_min 0.12
_refine_diff_density_max 0.575
_refine_diff_density_min -0.391
_refine_diff_density_rms 0.046
_refine_ls_extinction_method none
_refine_ls_goodness_of_fit_ref 1.031
_refine_ls_hydrogen_treatment mixed
_refine_ls_matrix_type full
_refine_ls_number_parameters 745
_refine_ls_number_reflns 15482
_refine_ls_number_restraints 3
_refine_ls_restrained_S_all 1.031
_refine_ls_R_factor_all 0.0478
_refine_ls_R_factor_gt 0.0363
_refine_ls_shift/su_max 0.003
_refine_ls_shift/su_mean 0.000
_refine_ls_structure_factor_coef Fsqd
_refine_ls_weighting_details 'w=1/[\s^2^(Fo^2^)+(0.0341P)^2^+4.0936P] where P=(Fo^2^+2Fc^2^)/3'
_refine_ls_weighting_scheme calc
_refine_ls_wR_factor_gt 0.0840
_refine_ls_wR_factor_ref 0.0899
_reflns_number_gt 12943
_reflns_number_total 15482
_reflns_threshold_expression >2sigma(I)
_cod_data_source_file b717004a.txt
_cod_data_source_block 2
_cod_depositor_comments
;
The following automatic conversions were performed:
'_symmetry_cell_setting' value 'Monoclinic' changed to 'monoclinic'
according to '/home/saulius/struct/CIF-dictionaries/cif_core.dic'
dictionary named 'cif_core.dic' version 2.4.1 from 2010-06-29.

Automatic conversion script
Id: cif_fix_enum 1527 2010-12-29 10:47:43Z saulius 

The following automatic conversions were performed:

'_refine_ls_weighting_scheme' value 'calc
w=1/[\s^2^(Fo^2^)+(0.0341P)^2^+4.0936P] where P=(Fo^2^+2Fc^2^)/3' was
changed to 'calc'. New tag '_refine_ls_weighting_details' was
created. The value of the new tag was set to
'w=1/[\s^2^(Fo^2^)+(0.0341P)^2^+4.0936P] where P=(Fo^2^+2Fc^2^)/3'.

Automatic conversion script
Id: cif_fix_values 3143 2015-03-26 13:38:13Z robertas 
;
_cod_original_sg_symbol_H-M P2(1)/c
_cod_original_formula_sum 'C68 H92 Co N3 O9.50'
_cod_database_code 7003537

loop_
_symmetry_equiv_pos_as_xyz
'x, y, z'
'-x, y+1/2, -z+1/2'
'-x, -y, -z'
'x, -y-1/2, z-1/2'

loop_
_atom_site_label
_atom_site_type_symbol
_atom_site_fract_x
_atom_site_fract_y
_atom_site_fract_z
_atom_site_U_iso_or_equiv
_atom_site_adp_type
_atom_site_occupancy
_atom_site_calc_flag
_atom_site_refinement_flags
_atom_site_disorder_assembly
_atom_site_disorder_group
Co1 Co 0.066960(13) 0.237772(8) 0.794620(8) 0.01201(5) Uani 1 d . . .
O1 O -0.03971(7) 0.29730(4) 0.79070(4) 0.01479(19) Uani 1 d . . .
C2 C -0.11536(10) 0.28261(6) 0.75186(6) 0.0144(3) Uani 1 d . . .
C3 C -0.09253(10) 0.23823(6) 0.70865(6) 0.0144(2) Uani 1 d . . .
C4 C -0.16568(10) 0.22496(6) 0.66019(6) 0.0165(3) Uani 1 d . . .
H4 H -0.1479 0.1983 0.6301 0.020 Uiso 1 calc R . .
C5 C -0.26198(10) 0.25109(6) 0.65738(6) 0.0172(3) Uani 1 d . . .
C6 C -0.28666(10) 0.29037(6) 0.70413(6) 0.0184(3) Uani 1 d . . .
H6 H -0.3551 0.3061 0.7028 0.022 Uiso 1 calc R . .
C7 C -0.21754(10) 0.30692(6) 0.75100(6) 0.0155(3) Uani 1 d . . .
N8 N 0.00162(8) 0.21314(5) 0.71955(5) 0.0142(2) Uani 1 d . . .
C9 C 0.03566(10) 0.16641(6) 0.68292(6) 0.0159(3) Uani 1 d . . .
C10 C -0.00636(11) 0.10847(6) 0.68604(6) 0.0182(3) Uani 1 d . . .
H10 H -0.0582 0.1001 0.7118 0.022 Uiso 1 calc R . .
C11 C 0.02963(11) 0.06309(7) 0.65044(7) 0.0215(3) Uani 1 d . . .
C12 C 0.10447(12) 0.07614(7) 0.61236(7) 0.0243(3) Uani 1 d . . .
H12 H 0.1283 0.0452 0.5880 0.029 Uiso 1 calc R . .
C13 C 0.14453(11) 0.13435(7) 0.60991(7) 0.0230(3) Uani 1 d . . .
C14 C 0.11211(11) 0.18019(7) 0.64598(6) 0.0190(3) Uani 1 d . . .
H14 H 0.1413 0.2196 0.6454 0.023 Uiso 1 calc R . .
O15 O -0.00575(9) 0.00465(5) 0.64958(5) 0.0282(2) Uani 1 d . . .
C16 C -0.06318(13) -0.01377(7) 0.69709(8) 0.0297(4) Uani 1 d . . .
H16A H -0.0842 -0.0562 0.6917 0.045 Uiso 1 calc R . .
H16B H -0.1249 0.0117 0.6980 0.045 Uiso 1 calc R . .
H16C H -0.0198 -0.0095 0.7342 0.045 Uiso 1 calc R . .
O17 O 0.21756(9) 0.14239(6) 0.57069(5) 0.0320(3) Uani 1 d . . .
C18 C 0.26903(13) 0.19952(8) 0.57103(8) 0.0335(4) Uani 1 d . . .
H18A H 0.3189 0.1995 0.5413 0.050 Uiso 1 calc R . .
H18B H 0.3056 0.2066 0.6098 0.050 Uiso 1 calc R . .
H18C H 0.2180 0.2317 0.5623 0.050 Uiso 1 calc R . .
C19 C -0.24794(10) 0.34570(6) 0.80250(6) 0.0173(3) Uani 1 d . . .
C20 C -0.36041(11) 0.36796(7) 0.79250(7) 0.0233(3) Uani 1 d . . .
H20A H -0.3772 0.3925 0.8261 0.035 Uiso 1 calc R . .
H20B H -0.4072 0.3330 0.7883 0.035 Uiso 1 calc R . .
H20C H -0.3686 0.3926 0.7567 0.035 Uiso 1 calc R . .
C21 C -0.23837(11) 0.30610(7) 0.85834(6) 0.0210(3) Uani 1 d . . .
H21A H -0.2575 0.3301 0.8918 0.031 Uiso 1 calc R . .
H21B H -0.1668 0.2920 0.8660 0.031 Uiso 1 calc R . .
H21C H -0.2848 0.2712 0.8527 0.031 Uiso 1 calc R . .
C22 C -0.17751(11) 0.40171(6) 0.81247(7) 0.0209(3) Uani 1 d . . .
H22A H -0.1992 0.4253 0.8456 0.031 Uiso 1 calc R . .
H22B H -0.1830 0.4269 0.7770 0.031 Uiso 1 calc R . .
H22C H -0.1055 0.3886 0.8211 0.031 Uiso 1 calc R . .
C23 C -0.34641(11) 0.23667(7) 0.60781(7) 0.0222(3) Uani 1 d . . .
C24 C -0.43177(13) 0.19872(8) 0.63430(8) 0.0325(4) Uani 1 d . . .
H24A H -0.4598 0.2216 0.6660 0.049 Uiso 1 calc R . .
H24B H -0.4019 0.1606 0.6499 0.049 Uiso 1 calc R . .
H24C H -0.4875 0.1899 0.6037 0.049 Uiso 1 calc R . .
C25 C -0.30518(13) 0.19950(9) 0.55869(8) 0.0332(4) Uani 1 d . . .
H25A H -0.2742 0.1620 0.5750 0.050 Uiso 1 calc R . .
H25B H -0.2526 0.2230 0.5403 0.050 Uiso 1 calc R . .
H25C H -0.3623 0.1897 0.5292 0.050 Uiso 1 calc R . .
C26 C -0.39468(14) 0.29495(8) 0.58180(8) 0.0358(4) Uani 1 d . . .
H26A H -0.4213 0.3192 0.6131 0.054 Uiso 1 calc R . .
H26B H -0.4517 0.2848 0.5524 0.054 Uiso 1 calc R . .
H26C H -0.3421 0.3182 0.5632 0.054 Uiso 1 calc R . .
O31 O 0.16153(7) 0.28727(4) 0.75825(4) 0.01484(19) Uani 1 d . . .
C32 C 0.20660(10) 0.32741(6) 0.79374(6) 0.0143(3) Uani 1 d . . .
C33 C 0.18254(10) 0.32560(6) 0.85401(6) 0.0147(3) Uani 1 d . . .
C34 C 0.22677(10) 0.36858(6) 0.89530(6) 0.0172(3) Uani 1 d . . .
H34 H 0.2099 0.3675 0.9349 0.021 Uiso 1 calc R . .
C35 C 0.29428(11) 0.41170(6) 0.87755(6) 0.0183(3) Uani 1 d . . .
C36 C 0.31997(11) 0.41100(6) 0.81801(6) 0.0187(3) Uani 1 d . . .
H36 H 0.3683 0.4402 0.8067 0.022 Uiso 1 calc R . .
C37 C 0.27943(10) 0.37083(6) 0.77578(6) 0.0158(3) Uani 1 d . . .
N38 N 0.12183(8) 0.27826(5) 0.86543(5) 0.0139(2) Uani 1 d . . .
C39 C 0.08253(10) 0.27005(6) 0.92068(6) 0.0151(3) Uani 1 d . . .
C40 C 0.09947(11) 0.21449(6) 0.94865(6) 0.0172(3) Uani 1 d . . .
H40 H 0.1402 0.1842 0.9323 0.021 Uiso 1 calc R . .
C41 C 0.05522(11) 0.20434(6) 1.00121(6) 0.0199(3) Uani 1 d . . .
C42 C -0.00336(12) 0.24882(7) 1.02566(6) 0.0225(3) Uani 1 d . . .
H42 H -0.0333 0.2414 1.0614 0.027 Uiso 1 calc R . .
C43 C -0.01789(11) 0.30422(7) 0.99746(6) 0.0207(3) Uani 1 d . . .
C44 C 0.02389(11) 0.31551(6) 0.94439(6) 0.0181(3) Uani 1 d . . .
H44 H 0.0127 0.3532 0.9248 0.022 Uiso 1 calc R . .
O45 O 0.06649(9) 0.15151(5) 1.03251(5) 0.0277(2) Uani 1 d . . .
C46 C 0.12320(15) 0.10420(7) 1.00800(7) 0.0308(4) Uani 1 d . . .
H46A H 0.1259 0.0690 1.0342 0.046 Uiso 1 calc R . .
H46B H 0.1938 0.1181 1.0033 0.046 Uiso 1 calc R . .
H46C H 0.0891 0.0928 0.9696 0.046 Uiso 1 calc R . .
O47 O -0.07585(9) 0.34537(5) 1.02520(5) 0.0281(2) Uani 1 d . . .
C48 C -0.08953(15) 0.40378(8) 0.99935(8) 0.0352(4) Uani 1 d . . .
H48A H -0.1322 0.4287 1.0232 0.053 Uiso 1 calc R . .
H48B H -0.1240 0.3998 0.9597 0.053 Uiso 1 calc R . .
H48C H -0.0218 0.4231 0.9974 0.053 Uiso 1 calc R . .
C49 C 0.30945(11) 0.37091(7) 0.71251(6) 0.0190(3) Uani 1 d . . .
C50 C 0.36320(12) 0.31068(7) 0.70009(7) 0.0242(3) Uani 1 d . . .
H50A H 0.3825 0.3106 0.6596 0.036 Uiso 1 calc R . .
H50B H 0.3157 0.2770 0.7055 0.036 Uiso 1 calc R . .
H50C H 0.4255 0.3061 0.7273 0.036 Uiso 1 calc R . .
C51 C 0.21176(12) 0.37833(8) 0.66967(7) 0.0275(3) Uani 1 d . . .
H51A H 0.2314 0.3784 0.6293 0.041 Uiso 1 calc R . .
H51B H 0.1776 0.4167 0.6776 0.041 Uiso 1 calc R . .
H51C H 0.1642 0.3447 0.6749 0.041 Uiso 1 calc R . .
C52 C 0.38428(12) 0.42296(7) 0.70162(7) 0.0250(3) Uani 1 d . . .
H52A H 0.4018 0.4216 0.6608 0.037 Uiso 1 calc R . .
H52B H 0.4476 0.4187 0.7281 0.037 Uiso 1 calc R . .
H52C H 0.3512 0.4618 0.7090 0.037 Uiso 1 calc R . .
C53 C 0.34693(11) 0.45838(7) 0.91994(7) 0.0222(3) Uani 1 d . . .
C54 C 0.34155(16) 0.52210(7) 0.89282(8) 0.0363(4) Uani 1 d . . .
H54A H 0.3738 0.5217 0.8557 0.054 Uiso 1 calc R . .
H54B H 0.3784 0.5507 0.9199 0.054 Uiso 1 calc R . .
H54C H 0.2690 0.5345 0.8856 0.054 Uiso 1 calc R . .
C55 C 0.29563(14) 0.46144(8) 0.97768(8) 0.0330(4) Uani 1 d . . .
H55A H 0.3313 0.4916 1.0036 0.050 Uiso 1 calc R . .
H55B H 0.3000 0.4217 0.9968 0.050 Uiso 1 calc R . .
H55C H 0.2227 0.4730 0.9696 0.050 Uiso 1 calc R . .
C56 C 0.46095(13) 0.43965(8) 0.93282(8) 0.0328(4) Uani 1 d . . .
H56A H 0.4940 0.4376 0.8960 0.049 Uiso 1 calc R . .
H56B H 0.4645 0.3998 0.9518 0.049 Uiso 1 calc R . .
H56C H 0.4970 0.4696 0.9589 0.049 Uiso 1 calc R . .
O61 O -0.02727(7) 0.18730(4) 0.82974(4) 0.01470(19) Uani 1 d . . .
C62 C 0.00641(10) 0.13194(6) 0.83770(6) 0.0139(2) Uani 1 d . . .
C63 C 0.11141(10) 0.12053(6) 0.82528(6) 0.0139(2) Uani 1 d . . .
C64 C 0.15736(10) 0.06298(6) 0.83797(6) 0.0163(3) Uani 1 d . . .
H64 H 0.2277 0.0561 0.8312 0.020 Uiso 1 calc R . .
C65 C 0.10004(11) 0.01739(6) 0.85999(6) 0.0167(3) Uani 1 d . . .
C66 C -0.00601(11) 0.02914(6) 0.86938(6) 0.0171(3) Uani 1 d . . .
H66 H -0.0455 -0.0032 0.8834 0.020 Uiso 1 calc R . .
C67 C -0.05458(10) 0.08446(6) 0.85932(6) 0.0156(3) Uani 1 d . . .
N68 N 0.15836(8) 0.16945(5) 0.80428(5) 0.0142(2) Uani 1 d . . .
C69 C 0.26515(10) 0.16672(6) 0.79384(6) 0.0156(3) Uani 1 d . . .
C70 C 0.33479(10) 0.20217(6) 0.82860(6) 0.0178(3) Uani 1 d . . .
H70 H 0.3116 0.2281 0.8579 0.021 Uiso 1 calc R . .
C71 C 0.43957(11) 0.19874(7) 0.81936(7) 0.0218(3) Uani 1 d . . .
C72 C 0.47386(11) 0.16072(7) 0.77691(7) 0.0247(3) Uani 1 d . . .
H72 H 0.5454 0.1590 0.7709 0.030 Uiso 1 calc R . .
C73 C 0.40296(11) 0.12515(7) 0.74321(7) 0.0222(3) Uani 1 d . . .
C74 C 0.29716(11) 0.12814(6) 0.75055(6) 0.0184(3) Uani 1 d . . .
H74 H 0.2485 0.1046 0.7268 0.022 Uiso 1 calc R . .
O75 O 0.51558(8) 0.23125(5) 0.85120(5) 0.0301(3) Uani 1 d . . .
C76 C 0.48327(13) 0.27279(8) 0.89358(8) 0.0327(4) Uani 1 d . . .
H76A H 0.5441 0.2931 0.9132 0.049 Uiso 1 calc R . .
H76B H 0.4466 0.2508 0.9227 0.049 Uiso 1 calc R . .
H76C H 0.4369 0.3031 0.8740 0.049 Uiso 1 calc R . .
O77 O 0.44490(8) 0.08792(5) 0.70347(5) 0.0310(3) Uani 1 d . . .
C78 C 0.37632(14) 0.04807(9) 0.67029(9) 0.0400(4) Uani 1 d . . .
H78A H 0.4153 0.0242 0.6436 0.060 Uiso 1 calc R . .
H78B H 0.3229 0.0717 0.6475 0.060 Uiso 1 calc R . .
H78C H 0.3435 0.0208 0.6969 0.060 Uiso 1 calc R . .
C79 C 0.14769(11) -0.04441(6) 0.87706(6) 0.0191(3) Uani 1 d . . .
C80 C 0.25756(12) -0.05108(7) 0.85739(7) 0.0240(3) Uani 1 d . . .
H80A H 0.2854 -0.0910 0.8691 0.036 Uiso 1 calc R . .
H80B H 0.3023 -0.0194 0.8759 0.036 Uiso 1 calc R . .
H80C H 0.2550 -0.0471 0.8146 0.036 Uiso 1 calc R . .
C81 C 0.15531(13) -0.05031(7) 0.94426(7) 0.0277(3) Uani 1 d . . .
H81A H 0.1857 -0.0896 0.9558 0.042 Uiso 1 calc R . .
H81B H 0.0859 -0.0473 0.9579 0.042 Uiso 1 calc R . .
H81C H 0.1991 -0.0178 0.9619 0.042 Uiso 1 calc R . .
C82 C 0.07999(12) -0.09614(6) 0.84971(7) 0.0241(3) Uani 1 d . . .
H82A H 0.1117 -0.1352 0.8612 0.036 Uiso 1 calc R . .
H82B H 0.0744 -0.0924 0.8069 0.036 Uiso 1 calc R . .
H82C H 0.0108 -0.0938 0.8637 0.036 Uiso 1 calc R . .
C83 C -0.16770(10) 0.09706(6) 0.87029(6) 0.0177(3) Uani 1 d . . .
C84 C -0.22878(12) 0.11586(8) 0.81236(7) 0.0278(3) Uani 1 d . . .
H84A H -0.3010 0.1239 0.8194 0.042 Uiso 1 calc R . .
H84B H -0.2262 0.0831 0.7836 0.042 Uiso 1 calc R . .
H84C H -0.1980 0.1525 0.7972 0.042 Uiso 1 calc R . .
C85 C -0.17295(12) 0.14778(7) 0.91622(7) 0.0223(3) Uani 1 d . . .
H85A H -0.2454 0.1554 0.9229 0.033 Uiso 1 calc R . .
H85B H -0.1421 0.1848 0.9018 0.033 Uiso 1 calc R . .
H85C H -0.1346 0.1353 0.9531 0.033 Uiso 1 calc R . .
C86 C -0.22023(11) 0.04080(7) 0.89360(7) 0.0240(3) Uani 1 d . . .
H86A H -0.2921 0.0505 0.9001 0.036 Uiso 1 calc R . .
H86B H -0.1830 0.0281 0.9307 0.036 Uiso 1 calc R . .
H86C H -0.2192 0.0079 0.8649 0.036 Uiso 1 calc R . .
O90 O 0.5219(5) 0.0016(3) 0.9965(5) 0.0874(16) Uani 0.50 d PD . .
C91 C 0.5004(7) -0.0434(4) 1.0338(5) 0.118(3) Uani 0.50 d PD . .
H91A H 0.4296 -0.0585 1.0224 0.142 Uiso 0.50 calc PR . .
H91B H 0.5008 -0.0263 1.0738 0.142 Uiso 0.50 calc PR . .
C92 C 0.5732(8) -0.0953(4) 1.0355(6) 0.135(3) Uani 0.50 d PD . .
H92A H 0.5506 -0.1264 1.0622 0.203 Uiso 0.50 calc PR . .
H92B H 0.6429 -0.0815 1.0496 0.203 Uiso 0.50 calc PR . .
H92C H 0.5743 -0.1124 0.9961 0.203 Uiso 0.50 calc PR . .
C93 C 0.4613(8) 0.0527(4) 0.9951(5) 0.118(3) Uani 0.50 d PD . .
H93A H 0.4689 0.0723 1.0342 0.142 Uiso 0.50 calc PR . .
H93B H 0.3878 0.0409 0.9868 0.142 Uiso 0.50 calc PR . .
C94 C 0.4889(8) 0.0966(4) 0.9503(6) 0.135(3) Uani 0.50 d PD . .
H94A H 0.4423 0.1316 0.9501 0.203 Uiso 0.50 calc PR . .
H94B H 0.4823 0.0773 0.9116 0.203 Uiso 0.50 calc PR . .
H94C H 0.5606 0.1102 0.9596 0.203 Uiso 0.50 calc PR . .

loop_
_atom_site_aniso_label
_atom_site_aniso_U_11
_atom_site_aniso_U_22
_atom_site_aniso_U_33
_atom_site_aniso_U_23
_atom_site_aniso_U_13
_atom_site_aniso_U_12
Co1 0.01042(8) 0.01262(8) 0.01303(9) 0.00034(7) 0.00129(6) 0.00005(6)
O1 0.0129(4) 0.0146(4) 0.0168(5) -0.0001(4) 0.0008(4) 0.0005(3)
C2 0.0144(6) 0.0143(6) 0.0144(6) 0.0029(5) 0.0016(5) -0.0012(5)
C3 0.0131(6) 0.0151(6) 0.0154(6) 0.0027(5) 0.0030(5) -0.0001(5)
C4 0.0162(6) 0.0185(6) 0.0151(7) -0.0006(5) 0.0023(5) -0.0012(5)
C5 0.0156(6) 0.0186(7) 0.0173(7) 0.0010(5) -0.0002(5) -0.0010(5)
C6 0.0133(6) 0.0199(7) 0.0219(7) 0.0010(6) 0.0019(5) 0.0022(5)
C7 0.0137(6) 0.0149(6) 0.0183(7) 0.0005(5) 0.0030(5) 0.0006(5)
N8 0.0136(5) 0.0156(5) 0.0136(5) -0.0009(4) 0.0017(4) 0.0005(4)
C9 0.0148(6) 0.0198(7) 0.0125(6) -0.0015(5) -0.0014(5) 0.0040(5)
C10 0.0167(6) 0.0204(7) 0.0173(7) -0.0017(5) 0.0007(5) 0.0013(5)
C11 0.0217(7) 0.0204(7) 0.0214(7) -0.0033(6) -0.0032(6) 0.0025(6)
C12 0.0252(7) 0.0267(8) 0.0209(7) -0.0086(6) 0.0006(6) 0.0067(6)
C13 0.0196(7) 0.0326(8) 0.0172(7) -0.0016(6) 0.0042(6) 0.0048(6)
C14 0.0169(6) 0.0226(7) 0.0175(7) 0.0003(5) 0.0018(5) 0.0020(5)
O15 0.0324(6) 0.0198(5) 0.0326(6) -0.0079(5) 0.0025(5) -0.0002(4)
C16 0.0275(8) 0.0210(7) 0.0405(10) -0.0034(7) 0.0026(7) -0.0041(6)
O17 0.0305(6) 0.0407(7) 0.0270(6) -0.0072(5) 0.0150(5) 0.0005(5)
C18 0.0264(8) 0.0443(10) 0.0319(9) 0.0023(8) 0.0140(7) 0.0022(7)
C19 0.0130(6) 0.0189(6) 0.0199(7) -0.0022(5) 0.0016(5) 0.0017(5)
C20 0.0160(7) 0.0272(8) 0.0269(8) -0.0049(6) 0.0031(6) 0.0049(6)
C21 0.0179(7) 0.0244(7) 0.0211(7) -0.0008(6) 0.0045(6) -0.0003(6)
C22 0.0196(7) 0.0190(7) 0.0240(8) -0.0034(6) 0.0024(6) 0.0017(5)
C23 0.0160(7) 0.0279(8) 0.0219(7) -0.0039(6) -0.0031(5) 0.0016(6)
C24 0.0225(8) 0.0371(9) 0.0378(10) -0.0066(8) 0.0018(7) -0.0060(7)
C25 0.0236(8) 0.0479(10) 0.0269(9) -0.0095(8) -0.0043(7) 0.0015(7)
C26 0.0347(9) 0.0358(9) 0.0340(10) 0.0004(7) -0.0122(8) 0.0025(7)
O31 0.0135(4) 0.0168(4) 0.0144(5) 0.0007(4) 0.0022(4) -0.0006(4)
C32 0.0121(6) 0.0134(6) 0.0173(7) 0.0016(5) 0.0008(5) 0.0016(5)
C33 0.0119(6) 0.0145(6) 0.0177(7) 0.0019(5) 0.0014(5) 0.0011(5)
C34 0.0158(6) 0.0188(6) 0.0169(7) -0.0004(5) 0.0015(5) -0.0008(5)
C35 0.0165(6) 0.0166(6) 0.0217(7) -0.0011(5) 0.0001(5) -0.0019(5)
C36 0.0141(6) 0.0175(6) 0.0247(7) 0.0038(5) 0.0027(5) -0.0026(5)
C37 0.0120(6) 0.0168(6) 0.0185(7) 0.0045(5) 0.0015(5) 0.0013(5)
N38 0.0128(5) 0.0144(5) 0.0147(5) 0.0002(4) 0.0011(4) -0.0005(4)
C39 0.0137(6) 0.0184(6) 0.0129(6) -0.0014(5) 0.0006(5) -0.0036(5)
C40 0.0192(7) 0.0170(6) 0.0152(7) -0.0016(5) 0.0008(5) -0.0025(5)
C41 0.0239(7) 0.0199(7) 0.0155(7) 0.0012(5) -0.0002(6) -0.0059(6)
C42 0.0230(7) 0.0297(8) 0.0153(7) -0.0019(6) 0.0050(6) -0.0060(6)
C43 0.0168(7) 0.0262(7) 0.0193(7) -0.0057(6) 0.0034(5) -0.0023(6)
C44 0.0163(6) 0.0196(7) 0.0184(7) -0.0008(5) 0.0010(5) -0.0010(5)
O45 0.0442(7) 0.0222(5) 0.0174(5) 0.0043(4) 0.0064(5) -0.0023(5)
C46 0.0474(10) 0.0221(8) 0.0224(8) 0.0044(6) 0.0013(7) 0.0016(7)
O47 0.0271(6) 0.0326(6) 0.0262(6) -0.0058(5) 0.0105(5) 0.0042(5)
C48 0.0396(10) 0.0349(9) 0.0316(9) -0.0063(7) 0.0054(8) 0.0152(8)
C49 0.0164(6) 0.0242(7) 0.0163(7) 0.0056(5) 0.0011(5) -0.0024(5)
C50 0.0226(7) 0.0295(8) 0.0216(7) -0.0003(6) 0.0073(6) -0.0005(6)
C51 0.0241(8) 0.0345(9) 0.0227(8) 0.0124(7) -0.0043(6) -0.0060(6)
C52 0.0207(7) 0.0316(8) 0.0228(8) 0.0086(6) 0.0026(6) -0.0056(6)
C53 0.0213(7) 0.0208(7) 0.0247(8) -0.0044(6) 0.0036(6) -0.0074(6)
C54 0.0490(11) 0.0207(8) 0.0389(10) -0.0049(7) 0.0026(8) -0.0102(7)
C55 0.0360(9) 0.0326(9) 0.0321(9) -0.0143(7) 0.0121(7) -0.0152(7)
C56 0.0244(8) 0.0378(9) 0.0354(10) -0.0123(7) -0.0016(7) -0.0057(7)
O61 0.0124(4) 0.0151(4) 0.0169(5) 0.0011(4) 0.0025(4) 0.0002(3)
C62 0.0147(6) 0.0153(6) 0.0114(6) -0.0012(5) -0.0006(5) 0.0003(5)
C63 0.0134(6) 0.0150(6) 0.0132(6) -0.0008(5) 0.0000(5) -0.0009(5)
C64 0.0147(6) 0.0176(6) 0.0164(7) -0.0008(5) 0.0011(5) 0.0018(5)
C65 0.0190(7) 0.0162(6) 0.0147(6) -0.0016(5) -0.0002(5) 0.0012(5)
C66 0.0184(7) 0.0159(6) 0.0170(7) -0.0003(5) 0.0023(5) -0.0032(5)
C67 0.0146(6) 0.0185(6) 0.0134(6) -0.0016(5) 0.0008(5) -0.0014(5)
N68 0.0119(5) 0.0158(5) 0.0149(5) 0.0008(4) 0.0015(4) 0.0005(4)
C69 0.0124(6) 0.0155(6) 0.0190(7) 0.0047(5) 0.0022(5) 0.0023(5)
C70 0.0144(6) 0.0193(7) 0.0197(7) 0.0013(5) 0.0016(5) 0.0013(5)
C71 0.0143(6) 0.0234(7) 0.0271(8) 0.0019(6) -0.0013(6) -0.0007(5)
C72 0.0128(6) 0.0300(8) 0.0319(9) 0.0022(7) 0.0052(6) 0.0037(6)
C73 0.0196(7) 0.0240(7) 0.0238(8) 0.0014(6) 0.0069(6) 0.0051(6)
C74 0.0155(6) 0.0192(7) 0.0207(7) 0.0005(5) 0.0023(5) 0.0014(5)
O75 0.0131(5) 0.0366(6) 0.0400(7) -0.0091(5) -0.0017(5) -0.0027(4)
C76 0.0204(8) 0.0392(10) 0.0378(10) -0.0106(8) -0.0017(7) -0.0046(7)
O77 0.0209(5) 0.0363(6) 0.0372(7) -0.0109(5) 0.0112(5) 0.0044(5)
C78 0.0302(9) 0.0440(11) 0.0468(11) -0.0212(9) 0.0090(8) 0.0063(8)
C79 0.0219(7) 0.0151(6) 0.0202(7) 0.0023(5) 0.0024(6) 0.0022(5)
C80 0.0226(7) 0.0188(7) 0.0308(8) 0.0019(6) 0.0039(6) 0.0059(6)
C81 0.0343(9) 0.0257(8) 0.0231(8) 0.0060(6) 0.0025(7) 0.0066(7)
C82 0.0258(8) 0.0165(7) 0.0305(8) -0.0020(6) 0.0049(6) 0.0010(6)
C83 0.0139(6) 0.0185(7) 0.0211(7) 0.0010(5) 0.0033(5) -0.0018(5)
C84 0.0155(7) 0.0382(9) 0.0290(9) 0.0066(7) -0.0020(6) -0.0022(6)
C85 0.0218(7) 0.0196(7) 0.0269(8) 0.0006(6) 0.0105(6) 0.0000(6)
C86 0.0186(7) 0.0212(7) 0.0332(9) 0.0000(6) 0.0071(6) -0.0044(6)
O90 0.084(5) 0.066(2) 0.121(4) -0.017(2) 0.053(5) -0.017(4)
C91 0.103(6) 0.126(5) 0.129(8) 0.068(5) 0.026(4) 0.011(4)
C92 0.142(8) 0.085(3) 0.188(8) 0.020(4) 0.064(6) 0.006(5)
C93 0.103(6) 0.126(5) 0.129(8) 0.068(5) 0.026(4) 0.011(4)
C94 0.142(8) 0.085(3) 0.188(8) 0.020(4) 0.064(6) 0.006(5)

loop_
_atom_type_symbol
_atom_type_description
_atom_type_scat_dispersion_real
_atom_type_scat_dispersion_imag
_atom_type_scat_source
C C 0.0033 0.0016 'International Tables Vol C Tables 4.2.6.8 and 6.1.1.4'
H H 0.0000 0.0000 'International Tables Vol C Tables 4.2.6.8 and 6.1.1.4'
N N 0.0061 0.0033 'International Tables Vol C Tables 4.2.6.8 and 6.1.1.4'
O O 0.0106 0.0060 'International Tables Vol C Tables 4.2.6.8 and 6.1.1.4'
Co Co 0.3494 0.9721 'International Tables Vol C Tables 4.2.6.8 and 6.1.1.4'

loop_
_geom_angle_atom_site_label_1
_geom_angle_atom_site_label_2
_geom_angle_atom_site_label_3
_geom_angle
_geom_angle_site_symmetry_1
_geom_angle_site_symmetry_3
_geom_angle_publ_flag
O61 Co1 O31 178.90(4) . . ?
O61 Co1 O1 86.16(4) . . ?
O31 Co1 O1 94.39(4) . . ?
O61 Co1 N68 84.42(4) . . ?
O31 Co1 N68 95.02(4) . . ?
O1 Co1 N68 170.58(4) . . ?
O61 Co1 N8 87.86(4) . . ?
O31 Co1 N8 91.25(4) . . ?
O1 Co1 N8 83.84(4) . . ?
N68 Co1 N8 95.69(5) . . ?
O61 Co1 N38 96.93(4) . . ?
O31 Co1 N38 84.06(4) . . ?
O1 Co1 N38 86.10(4) . . ?
N68 Co1 N38 95.13(5) . . ?
N8 Co1 N38 168.54(5) . . ?
C2 O1 Co1 111.07(8) . . ?
O1 C2 C7 123.81(12) . . ?
O1 C2 C3 116.66(12) . . ?
C7 C2 C3 119.52(12) . . ?
N8 C3 C4 126.23(12) . . ?
N8 C3 C2 113.04(12) . . ?
C4 C3 C2 120.73(12) . . ?
C5 C4 C3 119.36(13) . . ?
C4 C5 C6 118.77(13) . . ?
C4 C5 C23 122.18(13) . . ?
C6 C5 C23 118.93(12) . . ?
C7 C6 C5 124.43(13) . . ?
C6 C7 C2 116.58(12) . . ?
C6 C7 C19 123.31(12) . . ?
C2 C7 C19 119.98(12) . . ?
C3 N8 C9 120.88(11) . . ?
C3 N8 Co1 111.71(9) . . ?
C9 N8 Co1 126.52(9) . . ?
C14 C9 C10 122.26(13) . . ?
C14 C9 N8 118.25(12) . . ?
C10 C9 N8 119.47(12) . . ?
C9 C10 C11 118.43(13) . . ?
O15 C11 C12 115.96(13) . . ?
O15 C11 C10 123.76(14) . . ?
C12 C11 C10 120.27(14) . . ?
C13 C12 C11 120.07(13) . . ?
O17 C13 C12 115.35(13) . . ?
O17 C13 C14 123.67(14) . . ?
C12 C13 C14 120.97(14) . . ?
C9 C14 C13 117.95(14) . . ?
C11 O15 C16 116.96(12) . . ?
C13 O17 C18 117.40(12) . . ?
C7 C19 C20 111.63(12) . . ?
C7 C19 C22 111.84(11) . . ?
C20 C19 C22 107.87(11) . . ?
C7 C19 C21 108.17(11) . . ?
C20 C19 C21 108.07(12) . . ?
C22 C19 C21 109.18(12) . . ?
C25 C23 C26 108.90(14) . . ?
C25 C23 C5 112.44(12) . . ?
C26 C23 C5 110.66(13) . . ?
C25 C23 C24 107.76(13) . . ?
C26 C23 C24 108.97(13) . . ?
C5 C23 C24 108.00(13) . . ?
C32 O31 Co1 113.02(8) . . ?
O31 C32 C37 123.15(12) . . ?
O31 C32 C33 117.00(11) . . ?
C37 C32 C33 119.83(12) . . ?
N38 C33 C34 126.61(13) . . ?
N38 C33 C32 112.73(12) . . ?
C34 C33 C32 120.53(12) . . ?
C35 C34 C33 119.61(13) . . ?
C34 C35 C36 118.70(13) . . ?
C34 C35 C53 122.46(13) . . ?
C36 C35 C53 118.77(12) . . ?
C37 C36 C35 124.54(13) . . ?
C36 C37 C32 116.70(13) . . ?
C36 C37 C49 123.21(12) . . ?
C32 C37 C49 120.09(12) . . ?
C33 N38 C39 122.32(11) . . ?
C33 N38 Co1 112.00(9) . . ?
C39 N38 Co1 123.72(9) . . ?
C40 C39 C44 121.58(13) . . ?
C40 C39 N38 117.95(12) . . ?
C44 C39 N38 120.38(12) . . ?
C39 C40 C41 118.52(13) . . ?
O45 C41 C42 115.38(13) . . ?
O45 C41 C40 123.66(13) . . ?
C42 C41 C40 120.96(13) . . ?
C43 C42 C41 119.51(13) . . ?
O47 C43 C42 115.26(13) . . ?
O47 C43 C44 123.74(14) . . ?
C42 C43 C44 120.99(13) . . ?
C43 C44 C39 118.42(13) . . ?
C41 O45 C46 117.05(12) . . ?
C43 O47 C48 117.51(12) . . ?
C37 C49 C52 111.74(12) . . ?
C37 C49 C50 109.29(11) . . ?
C52 C49 C50 108.26(12) . . ?
C37 C49 C51 109.78(12) . . ?
C52 C49 C51 108.19(12) . . ?
C50 C49 C51 109.54(13) . . ?
C55 C53 C35 111.85(12) . . ?
C55 C53 C54 107.46(14) . . ?
C35 C53 C54 111.00(13) . . ?
C55 C53 C56 109.25(14) . . ?
C35 C53 C56 107.87(12) . . ?
C54 C53 C56 109.40(14) . . ?
C62 O61 Co1 113.07(8) . . ?
O61 C62 C67 123.19(12) . . ?
O61 C62 C63 116.59(11) . . ?
C67 C62 C63 120.20(12) . . ?
N68 C63 C64 126.45(12) . . ?
N68 C63 C62 113.27(11) . . ?
C64 C63 C62 120.20(12) . . ?
C65 C64 C63 119.97(12) . . ?
C64 C65 C66 118.65(12) . . ?
C64 C65 C79 121.79(12) . . ?
C66 C65 C79 119.51(12) . . ?
C67 C66 C65 124.25(12) . . ?
C66 C67 C62 116.62(12) . . ?
C66 C67 C83 124.04(12) . . ?
C62 C67 C83 119.34(12) . . ?
C63 N68 C69 120.05(11) . . ?
C63 N68 Co1 112.16(9) . . ?
C69 N68 Co1 127.75(9) . . ?
C70 C69 C74 122.03(12) . . ?
C70 C69 N68 118.09(12) . . ?
C74 C69 N68 119.86(12) . . ?
C69 C70 C71 118.32(13) . . ?
O75 C71 C72 115.35(13) . . ?
O75 C71 C70 123.59(14) . . ?
C72 C71 C70 121.05(14) . . ?
C71 C72 C73 119.59(13) . . ?
O77 C73 C72 115.14(13) . . ?
O77 C73 C74 123.92(14) . . ?
C72 C73 C74 120.95(14) . . ?
C69 C74 C73 118.04(13) . . ?
C71 O75 C76 117.19(12) . . ?
C73 O77 C78 117.30(12) . . ?
C65 C79 C81 108.59(12) . . ?
C65 C79 C80 111.91(12) . . ?
C81 C79 C80 107.77(12) . . ?
C65 C79 C82 110.76(12) . . ?
C81 C79 C82 109.12(12) . . ?
C80 C79 C82 108.62(12) . . ?
C67 C83 C86 111.70(11) . . ?
C67 C83 C84 109.51(12) . . ?
C86 C83 C84 107.89(12) . . ?
C67 C83 C85 110.09(11) . . ?
C86 C83 C85 107.68(12) . . ?
C84 C83 C85 109.92(12) . . ?
C91 O90 C93 118.0(6) . . ?
O90 C91 C92 114.8(6) . . ?
O90 C93 C94 112.5(6) . . ?

loop_
_geom_bond_atom_site_label_1
_geom_bond_atom_site_label_2
_geom_bond_distance
_geom_bond_site_symmetry_2
_geom_bond_publ_flag
Co1 O61 1.8848(9) . ?
Co1 O31 1.8893(9) . ?
Co1 O1 1.9039(9) . ?
Co1 N68 1.9187(11) . ?
Co1 N8 1.9249(11) . ?
Co1 N38 1.9302(11) . ?
O1 C2 1.3046(16) . ?
C2 C7 1.4274(18) . ?
C2 C3 1.4411(19) . ?
C3 N8 1.3432(17) . ?
C3 C4 1.4240(19) . ?
C4 C5 1.3714(19) . ?
C5 C6 1.435(2) . ?
C5 C23 1.5380(19) . ?
C6 C7 1.384(2) . ?
C7 C19 1.5357(19) . ?
N8 C9 1.4236(17) . ?
C9 C14 1.3917(19) . ?
C9 C10 1.395(2) . ?
C10 C11 1.397(2) . ?
C11 O15 1.3689(18) . ?
C11 C12 1.390(2) . ?
C12 C13 1.389(2) . ?
C13 O17 1.3720(18) . ?
C13 C14 1.394(2) . ?
O15 C16 1.430(2) . ?
O17 C18 1.427(2) . ?
C19 C20 1.5361(19) . ?
C19 C22 1.5420(19) . ?
C19 C21 1.544(2) . ?
C23 C25 1.526(2) . ?
C23 C26 1.528(2) . ?
C23 C24 1.553(2) . ?
O31 C32 1.3047(16) . ?
C32 C37 1.4308(18) . ?
C32 C33 1.4408(19) . ?
C33 N38 1.3477(17) . ?
C33 C34 1.4231(19) . ?
C34 C35 1.3782(19) . ?
C35 C36 1.431(2) . ?
C35 C53 1.5333(19) . ?
C36 C37 1.381(2) . ?
C37 C49 1.5316(19) . ?
N38 C39 1.4154(17) . ?
C39 C40 1.3921(19) . ?
C39 C44 1.3972(19) . ?
C40 C41 1.395(2) . ?
C41 O45 1.3697(17) . ?
C41 C42 1.389(2) . ?
C42 C43 1.388(2) . ?
C43 O47 1.3699(17) . ?
C43 C44 1.395(2) . ?
O45 C46 1.421(2) . ?
O47 C48 1.423(2) . ?
C49 C52 1.5381(19) . ?
C49 C50 1.539(2) . ?
C49 C51 1.540(2) . ?
C53 C55 1.532(2) . ?
C53 C54 1.537(2) . ?
C53 C56 1.538(2) . ?
O61 C62 1.3053(16) . ?
C62 C67 1.4274(18) . ?
C62 C63 1.4368(18) . ?
C63 N68 1.3489(17) . ?
C63 C64 1.4222(18) . ?
C64 C65 1.3729(19) . ?
C65 C66 1.4335(19) . ?
C65 C79 1.5340(19) . ?
C66 C67 1.3841(19) . ?
C67 C83 1.5345(19) . ?
N68 C69 1.4264(16) . ?
C69 C70 1.3903(19) . ?
C69 C74 1.3967(19) . ?
C70 C71 1.3946(19) . ?
C71 O75 1.3745(18) . ?
C71 C72 1.386(2) . ?
C72 C73 1.389(2) . ?
C73 O77 1.3729(18) . ?
C73 C74 1.3977(19) . ?
O75 C76 1.424(2) . ?
O77 C78 1.422(2) . ?
C79 C81 1.537(2) . ?
C79 C80 1.538(2) . ?
C79 C82 1.539(2) . ?
C83 C86 1.5346(19) . ?
C83 C84 1.540(2) . ?
C83 C85 1.541(2) . ?
O90 C91 1.353(7) . ?
O90 C93 1.373(7) . ?
C91 C92 1.484(8) . ?
C93 C94 1.478(8) . ?
